data_2237286
loop_
_publ_author_name
'Kavitha, C. N.'
'Jasinski, Jerry P.'
'Keeley, Amanda C.'
'Yathirajan, H. S.'
'Dayananda, A. S.'

_publ_section_title
;
 Olanzapinium dipicrate
;
_journal_coeditor_code BV2217
_journal_issue 2
_journal_name_full 'Acta Crystallographica Section E'
_journal_page_first o232
_journal_page_last o233
_journal_paper_doi 10.1107/S1600536813000640
_journal_volume 69
_journal_year 2013
_chemical_formula_iupac 'C17 H22 N4 S 2+, 2C6 H2 N3 O7 -'
_chemical_formula_moiety 'C17 H22 N4 S 2+, 2(C6 H2 N3 O7 -)'
_chemical_formula_sum 'C29 H26 N10 O14 S'
_chemical_formula_weight 770.66
_chemical_name_systematic
;
2-Methyl-4-(4-methylpiperazin-4-ium-1-yl)-10<i>H</i>-
thieno[2,3-<i>b</i>][1,5]benzodiazepinium bis(2,4,6-trinitrophenolate)
;
_space_group_IT_number 61
_symmetry_cell_setting orthorhombic
_symmetry_space_group_name_Hall '-P 2ac 2ab'
_symmetry_space_group_name_H-M 'P b c a'
_atom_sites_solution_hydrogens geom
_atom_sites_solution_primary direct
_atom_sites_solution_secondary difmap
_cell_angle_alpha 90.00
_cell_angle_beta 90.00
_cell_angle_gamma 90.00
_cell_formula_units_Z 8
_cell_length_a 22.1660(4)
_cell_length_b 12.7349(2)
_cell_length_c 23.3951(4)
_cell_measurement_reflns_used 14060
_cell_measurement_temperature 173(2)
_cell_measurement_theta_max 72.3754
_cell_measurement_theta_min 3.4677
_cell_volume 6604.01(19)
_computing_cell_refinement '<i>CrysAlis PRO</i> (Agilent, 2012)'
_computing_data_collection '<i>CrysAlis PRO</i> (Agilent, 2012)'
_computing_data_reduction '<i>CrysAlis RED</i> (Agilent, 2012)'
_computing_molecular_graphics '<i>SHELXTL</i> (Sheldrick, 2008)'
_computing_publication_material '<i>SHELXTL</i> (Sheldrick, 2008)'
_computing_structure_refinement '<i>SHELXL97</i> (Sheldrick, 2008)'
_computing_structure_solution '<i>SHELXS97</i> (Sheldrick, 2008)'
_diffrn_ambient_temperature 173(2)
_diffrn_detector_area_resol_mean 16.0416
_diffrn_measured_fraction_theta_full 1.000
_diffrn_measured_fraction_theta_max 0.996
_diffrn_measurement_device_type 'Agilent Xcalibur (Eos, Gemini)'
_diffrn_measurement_method '\w scans'
_diffrn_radiation_monochromator graphite
_diffrn_radiation_source 'Enhance (Cu) X-ray Source'
_diffrn_radiation_type CuK\a
_diffrn_radiation_wavelength 1.54184
_diffrn_reflns_av_R_equivalents 0.0406
_diffrn_reflns_av_sigmaI/netI 0.0213
_diffrn_reflns_limit_h_max 18
_diffrn_reflns_limit_h_min -27
_diffrn_reflns_limit_k_max 15
_diffrn_reflns_limit_k_min -15
_diffrn_reflns_limit_l_max 28
_diffrn_reflns_limit_l_min -28
_diffrn_reflns_number 44193
_diffrn_reflns_theta_full 67.50
_diffrn_reflns_theta_max 72.52
_diffrn_reflns_theta_min 3.78
_exptl_absorpt_coefficient_mu 1.645
_exptl_absorpt_correction_T_max 1.00000
_exptl_absorpt_correction_T_min 0.70178
_exptl_absorpt_correction_type multi-scan
_exptl_absorpt_process_details
;
(<i>CrysAlis PRO</i> and <i>CrysAlis RED</i>; Agilent, 2012)
;
_exptl_crystal_colour orange
_exptl_crystal_density_diffrn 1.550
_exptl_crystal_density_method 'not measured'
_exptl_crystal_description chunk
_exptl_crystal_F_000 3184
_exptl_crystal_size_max 0.28
_exptl_crystal_size_mid 0.22
_exptl_crystal_size_min 0.12
_refine_diff_density_max 0.285
_refine_diff_density_min -0.249
_refine_ls_extinction_coef 0.00018(3)
_refine_ls_extinction_expression Fc^*^=kFc[1+0.001xFc^2^\l^3^/sin(2\q)]^-1/4^
_refine_ls_extinction_method '<i>SHELXL97</i> (Sheldrick, 2008)'
_refine_ls_goodness_of_fit_ref 1.029
_refine_ls_hydrogen_treatment mixed
_refine_ls_matrix_type full
_refine_ls_number_parameters 506
_refine_ls_number_reflns 6524
_refine_ls_number_restraints 0
_refine_ls_restrained_S_all 1.029
_refine_ls_R_factor_all 0.0464
_refine_ls_R_factor_gt 0.0383
_refine_ls_shift/su_max 0.001
_refine_ls_shift/su_mean 0.000
_refine_ls_structure_factor_coef Fsqd
_refine_ls_weighting_details 'calc w=1/[\s^2^(Fo^2^)+(0.0538P)^2^+2.5536P] where P=(Fo^2^+2Fc^2^)/3'
_refine_ls_weighting_scheme calc
_refine_ls_wR_factor_gt 0.1004
_refine_ls_wR_factor_ref 0.1066
_reflns_number_gt 5508
_reflns_number_total 6524
_reflns_threshold_expression I>2sigma(I)
_cod_data_source_file bv2217.cif
_cod_data_source_block I
_cod_original_cell_volume 6604.04(19)
_cod_database_code 2237286
_cod_database_fobs_code 2237286

loop_
_symmetry_equiv_pos_as_xyz
'x, y, z'
'-x+1/2, -y, z+1/2'
'x+1/2, -y+1/2, -z'
'-x, y+1/2, -z+1/2'
'-x, -y, -z'
'x-1/2, y, -z-1/2'
'-x-1/2, y-1/2, z'
'x, -y-1/2, z-1/2'

loop_
_atom_site_type_symbol
_atom_site_label
_atom_site_fract_x
_atom_site_fract_y
_atom_site_fract_z
_atom_site_U_iso_or_equiv
_atom_site_adp_type
_atom_site_calc_flag
_atom_site_refinement_flags
_atom_site_occupancy
_atom_site_symmetry_multiplicity
_atom_site_disorder_assembly
_atom_site_disorder_group
S S1 0.579266(18) 0.92049(4) 0.563737(17) 0.04414(11) Uani d . 1 1 . .
N N1 0.53681(6) 0.91960(11) 0.67285(5) 0.0387(3) Uani d . 1 1 . .
H H1 0.5726(9) 0.9405(16) 0.6797(8) 0.051(5) Uiso d . 1 1 . .
N N2 0.41626(6) 0.85066(10) 0.67800(5) 0.0348(3) Uani d . 1 1 . .
H H2 0.3945(7) 0.8196(13) 0.7041(7) 0.031(4) Uiso d . 1 1 . .
N N3 0.40406(5) 0.70712(10) 0.61938(5) 0.0331(3) Uani d . 1 1 . .
N N4 0.38127(6) 0.48631(11) 0.63699(5) 0.0367(3) Uani d . 1 1 . .
H H4 0.3563(8) 0.4761(15) 0.6057(8) 0.051(5) Uiso d . 1 1 . .
C C1 0.53417(8) 0.86715(13) 0.51046(6) 0.0405(4) Uani d . 1 1 . .
C C2 0.48250(7) 0.82924(12) 0.53276(6) 0.0360(3) Uani d . 1 1 . .
H H2A 0.4522 0.7992 0.5106 0.043 Uiso calc R 1 1 . .
C C3 0.47835(6) 0.83939(12) 0.59394(6) 0.0327(3) Uani d . 1 1 . .
C C4 0.52808(7) 0.88977(12) 0.61615(6) 0.0347(3) Uani d . 1 1 . .
C C5 0.49176(7) 0.98865(13) 0.69407(6) 0.0375(3) Uani d . 1 1 . .
C C6 0.50589(9) 1.08776(14) 0.71524(7) 0.0472(4) Uani d . 1 1 . .
H H6 0.5456 1.1114 0.7148 0.057 Uiso calc R 1 1 . .
C C7 0.46052(11) 1.15108(15) 0.73700(8) 0.0585(5) Uani d . 1 1 . .
H H7 0.4701 1.2161 0.7526 0.070 Uiso calc R 1 1 . .
C C8 0.40162(11) 1.11827(15) 0.73559(9) 0.0603(5) Uani d . 1 1 . .
H H8 0.3714 1.1618 0.7496 0.072 Uiso calc R 1 1 . .
C C9 0.38688(9) 1.02055(14) 0.71346(7) 0.0487(4) Uani d . 1 1 . .
H H9 0.3468 0.9988 0.7123 0.058 Uiso calc R 1 1 . .
C C10 0.43210(7) 0.95562(12) 0.69310(6) 0.0372(3) Uani d . 1 1 . .
C C11 0.43149(6) 0.79801(12) 0.63109(6) 0.0310(3) Uani d . 1 1 . .
C C12 0.34715(6) 0.67087(13) 0.64582(6) 0.0368(3) Uani d . 1 1 . .
H H12A 0.3165 0.6636 0.6164 0.044 Uiso calc R 1 1 . .
H H12B 0.3333 0.7231 0.6730 0.044 Uiso calc R 1 1 . .
C C13 0.35504(7) 0.56706(14) 0.67612(6) 0.0410(4) Uani d . 1 1 . .
H H13A 0.3814 0.5764 0.7088 0.049 Uiso calc R 1 1 . .
H H13B 0.3162 0.5429 0.6900 0.049 Uiso calc R 1 1 . .
C C14 0.43908(6) 0.52558(13) 0.61187(6) 0.0346(3) Uani d . 1 1 . .
H H14A 0.4551 0.4736 0.5856 0.042 Uiso calc R 1 1 . .
H H14B 0.4684 0.5360 0.6421 0.042 Uiso calc R 1 1 . .
C C15 0.42908(6) 0.62748(12) 0.58063(6) 0.0320(3) Uani d . 1 1 . .
H H15A 0.4671 0.6523 0.5651 0.038 Uiso calc R 1 1 . .
H H15B 0.4015 0.6162 0.5491 0.038 Uiso calc R 1 1 . .
C C16 0.39062(9) 0.38329(15) 0.66601(8) 0.0541(5) Uani d . 1 1 . .
H H16A 0.4068 0.3337 0.6392 0.081 Uiso calc R 1 1 . .
H H16B 0.3528 0.3579 0.6804 0.081 Uiso calc R 1 1 . .
H H16C 0.4184 0.3920 0.6972 0.081 Uiso calc R 1 1 . .
C C17 0.55665(9) 0.86961(16) 0.45003(7) 0.0536(5) Uani d . 1 1 . .
H H17A 0.5706 0.9390 0.4410 0.080 Uiso calc R 1 1 . .
H H17B 0.5245 0.8508 0.4245 0.080 Uiso calc R 1 1 . .
H H17C 0.5892 0.8206 0.4458 0.080 Uiso calc R 1 1 . .
O O1A 0.35350(6) 0.77573(10) 0.76857(5) 0.0494(3) Uani d . 1 1 A .
O O2AA 0.24618(11) 0.8297(2) 0.72987(8) 0.0643(7) Uani d P 0.748(5) 1 A 1
O O2AB 0.2333(4) 0.7808(8) 0.7354(3) 0.0643(7) Uani d P 0.252(5) 1 A 2
O O3A 0.17093(6) 0.82511(12) 0.79120(5) 0.0590(4) Uani d . 1 1 A .
O O4A 0.20275(6) 0.83164(10) 0.98965(5) 0.0481(3) Uani d . 1 1 . .
O O5A 0.29258(7) 0.83455(13) 1.02399(5) 0.0632(4) Uani d . 1 1 . .
O O6A 0.46450(6) 0.80267(14) 0.90134(6) 0.0729(4) Uani d . 1 1 . .
O O7A 0.45449(6) 0.86082(14) 0.81632(6) 0.0703(4) Uani d . 1 1 . .
N N1A 0.22493(7) 0.81934(12) 0.77957(6) 0.0451(3) Uani d . 1 1 . .
N N2A 0.25736(7) 0.83171(10) 0.98370(5) 0.0385(3) Uani d . 1 1 . .
N N3A 0.43342(7) 0.82737(12) 0.86039(6) 0.0463(3) Uani d . 1 1 . .
C C1A 0.33162(7) 0.80385(11) 0.81504(6) 0.0349(3) Uani d . 1 1 . .
C C2A 0.26786(7) 0.81740(11) 0.82648(6) 0.0335(3) Uani d . 1 1 A .
C C3A 0.24387(7) 0.82569(11) 0.88050(6) 0.0322(3) Uani d . 1 1 . .
H H3A 0.2023 0.8300 0.8857 0.039 Uiso calc R 1 1 A .
C C4A 0.28246(7) 0.82754(11) 0.92697(6) 0.0326(3) Uani d . 1 1 A .
C C5A 0.34468(7) 0.82687(11) 0.91966(6) 0.0355(3) Uani d . 1 1 . .
H H5A 0.3702 0.8311 0.9512 0.043 Uiso calc R 1 1 A .
C C6A 0.36793(7) 0.82002(12) 0.86602(6) 0.0359(3) Uani d . 1 1 A .
O O1B 0.35005(5) 0.40692(10) 0.53601(5) 0.0439(3) Uani d . 1 1 . .
O O2B 0.43648(6) 0.46565(12) 0.45828(6) 0.0636(4) Uani d . 1 1 . .
O O3B 0.42526(6) 0.35698(12) 0.38873(6) 0.0590(4) Uani d . 1 1 . .
O O4B 0.23268(6) 0.43743(10) 0.29528(5) 0.0495(3) Uani d . 1 1 . .
O O5B 0.15172(5) 0.44113(10) 0.34730(5) 0.0509(3) Uani d . 1 1 . .
O O6B 0.16618(6) 0.40258(13) 0.54990(6) 0.0642(4) Uani d . 1 1 . .
O O7B 0.24767(6) 0.45166(13) 0.59228(5) 0.0607(4) Uani d . 1 1 . .
N N1B 0.40510(6) 0.41103(11) 0.42742(6) 0.0404(3) Uani d . 1 1 . .
N N2B 0.20709(6) 0.43498(10) 0.34187(6) 0.0389(3) Uani d . 1 1 . .
N N3B 0.21983(6) 0.42506(11) 0.54935(6) 0.0423(3) Uani d . 1 1 . .
C C1B 0.31671(7) 0.41479(11) 0.49376(6) 0.0327(3) Uani d . 1 1 . .
C C2B 0.33981(7) 0.41348(11) 0.43547(6) 0.0328(3) Uani d . 1 1 . .
C C3B 0.30566(7) 0.41716(10) 0.38727(6) 0.0323(3) Uani d . 1 1 . .
H H3B 0.3236 0.4144 0.3514 0.039 Uiso calc R 1 1 . .
C C4B 0.24333(7) 0.42513(11) 0.39268(6) 0.0323(3) Uani d . 1 1 . .
C C5B 0.21633(7) 0.42567(11) 0.44617(7) 0.0331(3) Uani d . 1 1 . .
H H5B 0.1745 0.4287 0.4493 0.040 Uiso calc R 1 1 . .
C C6B 0.25131(7) 0.42169(11) 0.49451(6) 0.0328(3) Uani d . 1 1 . .

loop_
_atom_site_aniso_label
_atom_site_aniso_U_11
_atom_site_aniso_U_22
_atom_site_aniso_U_33
_atom_site_aniso_U_12
_atom_site_aniso_U_13
_atom_site_aniso_U_23
S1 0.0416(2) 0.0577(2) 0.03319(19) -0.01666(18) 0.00612(15) -0.00591(17)
N1 0.0354(7) 0.0518(8) 0.0288(6) -0.0032(6) -0.0028(5) -0.0044(6)
N2 0.0365(6) 0.0401(7) 0.0279(6) -0.0006(5) 0.0053(5) -0.0001(5)
N3 0.0261(6) 0.0449(7) 0.0284(6) -0.0014(5) 0.0050(5) -0.0049(5)
N4 0.0336(6) 0.0504(7) 0.0261(6) -0.0097(6) 0.0026(5) 0.0029(5)
C1 0.0472(9) 0.0447(8) 0.0296(7) -0.0103(7) 0.0022(6) -0.0017(6)
C2 0.0404(8) 0.0406(8) 0.0269(7) -0.0048(6) -0.0004(6) -0.0003(6)
C3 0.0322(7) 0.0381(7) 0.0278(7) 0.0014(6) 0.0003(6) -0.0004(6)
C4 0.0352(7) 0.0415(8) 0.0275(7) -0.0009(6) 0.0013(6) 0.0007(6)
C5 0.0479(9) 0.0413(8) 0.0232(7) 0.0005(7) -0.0022(6) 0.0017(6)
C6 0.0662(11) 0.0441(9) 0.0312(8) -0.0058(8) -0.0053(8) 0.0003(7)
C7 0.0919(15) 0.0391(9) 0.0446(10) 0.0011(9) -0.0001(10) -0.0036(8)
C8 0.0820(14) 0.0447(10) 0.0541(11) 0.0180(10) 0.0118(10) -0.0040(8)
C9 0.0531(10) 0.0491(10) 0.0438(9) 0.0109(8) 0.0071(8) -0.0005(8)
C10 0.0465(8) 0.0386(8) 0.0264(7) 0.0045(7) 0.0019(6) 0.0002(6)
C11 0.0271(6) 0.0403(8) 0.0256(6) 0.0047(6) -0.0017(5) 0.0009(6)
C12 0.0237(6) 0.0583(9) 0.0284(7) -0.0046(6) 0.0028(5) -0.0101(7)
C13 0.0333(7) 0.0660(10) 0.0238(7) -0.0108(7) 0.0051(6) -0.0042(7)
C14 0.0276(7) 0.0458(8) 0.0304(7) -0.0043(6) 0.0031(6) -0.0002(6)
C15 0.0272(6) 0.0424(8) 0.0264(7) -0.0025(6) 0.0054(5) -0.0033(6)
C16 0.0580(11) 0.0583(11) 0.0458(10) -0.0085(9) 0.0077(8) 0.0159(8)
C17 0.0638(11) 0.0657(11) 0.0314(8) -0.0231(9) 0.0097(8) -0.0027(8)
O1A 0.0613(7) 0.0564(7) 0.0306(6) -0.0125(6) 0.0103(5) -0.0060(5)
O2AA 0.0631(12) 0.106(2) 0.0235(7) 0.0052(13) -0.0053(7) 0.0046(10)
O2AB 0.0631(12) 0.106(2) 0.0235(7) 0.0052(13) -0.0053(7) 0.0046(10)
O3A 0.0481(7) 0.0840(10) 0.0447(7) -0.0176(7) -0.0127(6) 0.0023(6)
O4A 0.0556(7) 0.0495(7) 0.0391(6) -0.0013(5) 0.0091(5) 0.0018(5)
O5A 0.0711(9) 0.0933(11) 0.0253(6) -0.0010(8) -0.0083(6) 0.0001(6)
O6A 0.0511(8) 0.1067(12) 0.0609(9) 0.0217(8) -0.0123(7) 0.0111(8)
O7A 0.0458(7) 0.1042(12) 0.0608(9) -0.0024(8) 0.0038(6) 0.0181(8)
N1A 0.0582(9) 0.0472(8) 0.0299(7) -0.0005(7) -0.0116(6) -0.0024(6)
N2A 0.0566(8) 0.0317(6) 0.0271(6) 0.0002(6) -0.0013(6) 0.0008(5)
N3A 0.0446(8) 0.0480(8) 0.0464(8) 0.0113(6) -0.0022(6) -0.0015(6)
C1A 0.0499(9) 0.0279(7) 0.0270(7) -0.0042(6) 0.0019(6) 0.0008(5)
C2A 0.0473(8) 0.0275(7) 0.0259(7) -0.0025(6) -0.0068(6) 0.0017(5)
C3A 0.0431(8) 0.0228(6) 0.0308(7) -0.0015(6) -0.0028(6) 0.0010(5)
C4A 0.0494(8) 0.0231(6) 0.0251(7) 0.0008(6) -0.0019(6) 0.0009(5)
C5A 0.0483(8) 0.0288(7) 0.0294(7) 0.0067(6) -0.0087(6) 0.0000(6)
C6A 0.0422(8) 0.0304(7) 0.0349(8) 0.0043(6) -0.0022(6) 0.0010(6)
O1B 0.0393(6) 0.0569(7) 0.0357(6) 0.0006(5) -0.0067(5) -0.0067(5)
O2B 0.0372(6) 0.0820(9) 0.0716(9) -0.0158(6) 0.0051(6) -0.0263(8)
O3B 0.0432(6) 0.0829(10) 0.0509(7) 0.0141(6) 0.0049(6) -0.0162(7)
O4B 0.0610(7) 0.0525(7) 0.0350(6) 0.0002(6) -0.0071(5) -0.0003(5)
O5B 0.0428(6) 0.0530(7) 0.0569(7) 0.0108(5) -0.0142(5) -0.0093(6)
O6B 0.0421(7) 0.0905(10) 0.0601(8) -0.0069(7) 0.0161(6) 0.0031(7)
O7B 0.0554(7) 0.0927(10) 0.0340(6) 0.0016(7) 0.0070(6) -0.0038(7)
N1B 0.0343(6) 0.0458(7) 0.0409(7) 0.0008(6) 0.0028(6) -0.0014(6)
N2B 0.0466(7) 0.0274(6) 0.0426(7) 0.0033(5) -0.0101(6) -0.0039(5)
N3B 0.0397(7) 0.0468(8) 0.0405(7) 0.0033(6) 0.0083(6) 0.0042(6)
C1B 0.0346(7) 0.0293(7) 0.0343(7) -0.0022(6) -0.0002(6) -0.0027(6)
C2B 0.0308(7) 0.0295(7) 0.0382(8) -0.0015(6) 0.0020(6) -0.0019(6)
C3B 0.0400(8) 0.0246(6) 0.0323(7) -0.0007(6) 0.0026(6) -0.0013(5)
C4B 0.0389(7) 0.0225(6) 0.0356(7) 0.0001(5) -0.0051(6) -0.0007(5)
C5B 0.0309(7) 0.0246(7) 0.0439(8) 0.0007(5) -0.0004(6) -0.0008(6)
C6B 0.0348(7) 0.0292(7) 0.0343(7) -0.0003(6) 0.0037(6) 0.0004(6)

loop_
_atom_type_symbol
_atom_type_description
_atom_type_scat_dispersion_real
_atom_type_scat_dispersion_imag
_atom_type_scat_source
C C 0.0181 0.0091 'International Tables Vol C Tables 4.2.6.8 and 6.1.1.4'
H H 0.0000 0.0000 'International Tables Vol C Tables 4.2.6.8 and 6.1.1.4'
N N 0.0311 0.0180 'International Tables Vol C Tables 4.2.6.8 and 6.1.1.4'
O O 0.0492 0.0322 'International Tables Vol C Tables 4.2.6.8 and 6.1.1.4'
S S 0.3331 0.5567 'International Tables Vol C Tables 4.2.6.8 and 6.1.1.4'

loop_
_geom_angle_atom_site_label_1
_geom_angle_atom_site_label_2
_geom_angle_atom_site_label_3
_geom_angle
C4 S1 C1 92.47(7)
C4 N1 C5 113.83(13)
C4 N1 H1 113.2(13)
C5 N1 H1 113.3(14)
C11 N2 C10 127.92(13)
C11 N2 H2 119.2(11)
C10 N2 H2 112.8(11)
C11 N3 C15 123.57(12)
C11 N3 C12 124.95(12)
C15 N3 C12 111.39(12)
C16 N4 C13 112.37(13)
C16 N4 C14 110.72(13)
C13 N4 C14 110.11(12)
C16 N4 H4 108.6(12)
C13 N4 H4 110.4(12)
C14 N4 H4 104.4(12)
C2 C1 C17 130.90(15)
C2 C1 S1 110.58(11)
C17 C1 S1 118.52(12)
C1 C2 C3 113.99(14)
C1 C2 H2A 123.0
C3 C2 H2A 123.0
C4 C3 C2 111.45(13)
C4 C3 C11 121.03(13)
C2 C3 C11 127.40(13)
C3 C4 N1 126.67(14)
C3 C4 S1 111.47(11)
N1 C4 S1 121.76(12)
C10 C5 C6 119.69(16)
C10 C5 N1 118.46(14)
C6 C5 N1 121.85(16)
C7 C6 C5 119.68(18)
C7 C6 H6 120.2
C5 C6 H6 120.2
C8 C7 C6 120.31(18)
C8 C7 H7 119.8
C6 C7 H7 119.8
C7 C8 C9 120.45(18)
C7 C8 H8 119.8
C9 C8 H8 119.8
C10 C9 C8 119.60(18)
C10 C9 H9 120.2
C8 C9 H9 120.2
C9 C10 C5 120.22(16)
C9 C10 N2 117.83(15)
C5 C10 N2 121.51(14)
N2 C11 N3 119.39(13)
N2 C11 C3 119.48(14)
N3 C11 C3 121.12(13)
N3 C12 C13 111.76(12)
N3 C12 H12A 109.3
C13 C12 H12A 109.3
N3 C12 H12B 109.3
C13 C12 H12B 109.3
H12A C12 H12B 107.9
N4 C13 C12 111.10(12)
N4 C13 H13A 109.4
C12 C13 H13A 109.4
N4 C13 H13B 109.4
C12 C13 H13B 109.4
H13A C13 H13B 108.0
N4 C14 C15 110.66(12)
N4 C14 H14A 109.5
C15 C14 H14A 109.5
N4 C14 H14B 109.5
C15 C14 H14B 109.5
H14A C14 H14B 108.1
N3 C15 C14 110.55(12)
N3 C15 H15A 109.5
C14 C15 H15A 109.5
N3 C15 H15B 109.5
C14 C15 H15B 109.5
H15A C15 H15B 108.1
N4 C16 H16A 109.5
N4 C16 H16B 109.5
H16A C16 H16B 109.5
N4 C16 H16C 109.5
H16A C16 H16C 109.5
H16B C16 H16C 109.5
C1 C17 H17A 109.5
C1 C17 H17B 109.5
H17A C17 H17B 109.5
C1 C17 H17C 109.5
H17A C17 H17C 109.5
H17B C17 H17C 109.5
O2AB N1A O3A 112.2(4)
O3A N1A O2AA 124.15(16)
O2AB N1A C2A 124.2(4)
O3A N1A C2A 118.11(13)
O2AA N1A C2A 116.98(16)
O4A N2A O5A 123.05(14)
O4A N2A C4A 119.28(13)
O5A N2A C4A 117.66(14)
O7A N3A O6A 122.79(16)
O7A N3A C6A 118.90(14)
O6A N3A C6A 118.27(15)
O1A C1A C2A 125.21(14)
O1A C1A C6A 122.84(15)
C2A C1A C6A 111.82(13)
C3A C2A C1A 123.79(13)
C3A C2A N1A 116.09(14)
C1A C2A N1A 120.09(13)
C2A C3A C4A 118.97(14)
C2A C3A H3A 120.5
C4A C3A H3A 120.5
C3A C4A C5A 121.11(14)
C3A C4A N2A 119.07(14)
C5A C4A N2A 119.81(13)
C6A C5A C4A 119.35(14)
C6A C5A H5A 120.3
C4A C5A H5A 120.3
C5A C6A C1A 123.83(15)
C5A C6A N3A 117.11(14)
C1A C6A N3A 119.05(14)
O2B N1B O3B 123.44(14)
O2B N1B C2B 118.47(13)
O3B N1B C2B 118.04(13)
O4B N2B O5B 123.21(14)
O4B N2B C4B 118.47(13)
O5B N2B C4B 118.32(13)
O6B N3B O7B 123.05(15)
O6B N3B C6B 117.82(14)
O7B N3B C6B 119.13(13)
O1B C1B C6B 126.23(14)
O1B C1B C2B 122.46(13)
C6B C1B C2B 111.27(13)
C3B C2B C1B 125.50(13)
C3B C2B N1B 116.48(13)
C1B C2B N1B 117.99(13)
C2B C3B C4B 118.70(14)
C2B C3B H3B 120.6
C4B C3B H3B 120.6
C5B C4B C3B 120.72(13)
C5B C4B N2B 120.24(14)
C3B C4B N2B 119.03(13)
C6B C5B C4B 119.97(14)
C6B C5B H5B 120.0
C4B C5B H5B 120.0
C5B C6B C1B 123.80(14)
C5B C6B N3B 116.92(13)
C1B C6B N3B 119.28(13)

loop_
_geom_bond_atom_site_label_1
_geom_bond_atom_site_label_2
_geom_bond_distance
S1 C4 1.7157(15)
S1 C1 1.7362(16)
N1 C4 1.3935(19)
N1 C5 1.420(2)
N1 H1 0.852(19)
N2 C11 1.3295(19)
N2 C10 1.426(2)
N2 H2 0.872(17)
N3 C11 1.336(2)
N3 C15 1.4690(18)
N3 C12 1.4788(18)
N4 C16 1.492(2)
N4 C13 1.494(2)
N4 C14 1.4958(18)
N4 H4 0.926(19)
C1 C2 1.348(2)
C1 C17 1.499(2)
C2 C3 1.440(2)
C2 H2A 0.9300
C3 C4 1.377(2)
C3 C11 1.453(2)
C5 C10 1.388(2)
C5 C6 1.391(2)
C6 C7 1.386(3)
C6 H6 0.9300
C7 C8 1.371(3)
C7 H7 0.9300
C8 C9 1.387(3)
C8 H8 0.9300
C9 C10 1.384(2)
C9 H9 0.9300
C12 C13 1.510(2)
C12 H12A 0.9700
C12 H12B 0.9700
C13 H13A 0.9700
C13 H13B 0.9700
C14 C15 1.506(2)
C14 H14A 0.9700
C14 H14B 0.9700
C15 H15A 0.9700
C15 H15B 0.9700
C16 H16A 0.9600
C16 H16B 0.9600
C16 H16C 0.9600
C17 H17A 0.9600
C17 H17B 0.9600
C17 H17C 0.9600
O1A C1A 1.2432(18)
O2AA N1A 1.261(2)
O2AB N1A 1.158(7)
O3A N1A 1.230(2)
O4A N2A 1.2184(18)
O5A N2A 1.2244(18)
O6A N3A 1.2212(19)
O7A N3A 1.209(2)
N1A C2A 1.4528(19)
N2A C4A 1.4401(19)
N3A C6A 1.461(2)
C1A C2A 1.449(2)
C1A C6A 1.453(2)
C2A C3A 1.375(2)
C3A C4A 1.384(2)
C3A H3A 0.9300
C4A C5A 1.390(2)
C5A C6A 1.359(2)
C5A H5A 0.9300
O1B C1B 1.2383(18)
O2B N1B 1.2201(19)
O3B N1B 1.2219(18)
O4B N2B 1.2291(18)
O5B N2B 1.2363(18)
O6B N3B 1.2233(19)
O7B N3B 1.2264(18)
N1B C2B 1.4599(19)
N2B C4B 1.4401(19)
N3B C6B 1.4613(19)
C1B C6B 1.452(2)
C1B C2B 1.457(2)
C2B C3B 1.359(2)
C3B C4B 1.391(2)
C3B H3B 0.9300
C4B C5B 1.387(2)
C5B C6B 1.372(2)
C5B H5B 0.9300

loop_
_geom_hbond_atom_site_label_D
_geom_hbond_atom_site_label_H
_geom_hbond_atom_site_label_A
_geom_hbond_site_symmetry_A
_geom_hbond_distance_DH
_geom_hbond_distance_HA
_geom_hbond_distance_DA
_geom_hbond_angle_DHA
N2 H2 O1A . 0.872(17) 1.848(17) 2.7086(17) 168.5(16)
N4 H4 O1B . 0.926(19) 1.859(19) 2.6612(17) 143.6(17)
N4 H4 O7B . 0.926(19) 2.449(19) 3.1714(19) 135.0(15)
N1 H1 O5B 3_566 0.852(19) 2.40(2) 3.1395(18) 145.9(17)
C5B H5B S1 3_466 0.93 2.87 3.6225(15) 138.8
C8 H8 O3A 7_665 0.93 2.48 3.349(2) 155.6
C12 H12A O5A 8_575 0.97 2.23 3.0970(19) 148.6
C17 H17B O6A 8_575 0.96 2.43 3.207(2) 138.4

loop_
_geom_torsion_atom_site_label_1
_geom_torsion_atom_site_label_2
_geom_torsion_atom_site_label_3
_geom_torsion_atom_site_label_4
_geom_torsion
C4 S1 C1 C2 0.61(14)
C4 S1 C1 C17 -179.44(15)
C17 C1 C2 C3 178.40(18)
S1 C1 C2 C3 -1.65(19)
C1 C2 C3 C4 2.1(2)
C1 C2 C3 C11 -173.89(15)
C2 C3 C4 N1 174.83(15)
C11 C3 C4 N1 -8.8(2)
C2 C3 C4 S1 -1.61(17)
C11 C3 C4 S1 174.72(11)
C5 N1 C4 C3 -58.5(2)
C5 N1 C4 S1 117.65(14)
C1 S1 C4 C3 0.61(13)
C1 S1 C4 N1 -176.03(14)
C4 N1 C5 C10 58.27(18)
C4 N1 C5 C6 -121.34(16)
C10 C5 C6 C7 2.3(2)
N1 C5 C6 C7 -178.14(15)
C5 C6 C7 C8 -2.7(3)
C6 C7 C8 C9 1.3(3)
C7 C8 C9 C10 0.5(3)
C8 C9 C10 C5 -0.9(2)
C8 C9 C10 N2 171.61(16)
C6 C5 C10 C9 -0.5(2)
N1 C5 C10 C9 179.92(14)
C6 C5 C10 N2 -172.70(14)
N1 C5 C10 N2 7.7(2)
C11 N2 C10 C9 133.74(16)
C11 N2 C10 C5 -53.9(2)
C10 N2 C11 N3 -168.35(14)
C10 N2 C11 C3 12.7(2)
C15 N3 C11 N2 -159.95(13)
C12 N3 C11 N2 16.3(2)
C15 N3 C11 C3 19.0(2)
C12 N3 C11 C3 -164.74(13)
C4 C3 C11 N2 36.9(2)
C2 C3 C11 N2 -147.44(15)
C4 C3 C11 N3 -142.10(15)
C2 C3 C11 N3 33.6(2)
C11 N3 C12 C13 -121.45(15)
C15 N3 C12 C13 55.18(15)
C16 N4 C13 C12 178.99(13)
C14 N4 C13 C12 55.07(16)
N3 C12 C13 N4 -54.21(16)
C16 N4 C14 C15 177.80(13)
C13 N4 C14 C15 -57.33(15)
C11 N3 C15 C14 119.67(14)
C12 N3 C15 C14 -57.02(15)
N4 C14 C15 N3 58.41(15)
O1A C1A C2A C3A 165.04(15)
C6A C1A C2A C3A -10.9(2)
O1A C1A C2A N1A -12.8(2)
C6A C1A C2A N1A 171.21(13)
O2AB N1A C2A C3A -153.8(6)
O3A N1A C2A C3A -2.0(2)
O2AA N1A C2A C3A 168.4(2)
O2AB N1A C2A C1A 24.2(6)
O3A N1A C2A C1A 176.02(14)
O2AA N1A C2A C1A -13.6(3)
C1A C2A C3A C4A 4.0(2)
N1A C2A C3A C4A -178.08(13)
C2A C3A C4A C5A 3.5(2)
C2A C3A C4A N2A -177.38(12)
O4A N2A C4A C3A 1.3(2)
O5A N2A C4A C3A -179.14(14)
O4A N2A C4A C5A -179.57(13)
O5A N2A C4A C5A 0.0(2)
C3A C4A C5A C6A -2.7(2)
N2A C4A C5A C6A 178.21(13)
C4A C5A C6A C1A -5.7(2)
C4A C5A C6A N3A 175.64(13)
O1A C1A C6A C5A -164.27(15)
C2A C1A C6A C5A 11.8(2)
O1A C1A C6A N3A 14.4(2)
C2A C1A C6A N3A -169.53(13)
O7A N3A C6A C5A -152.39(16)
O6A N3A C6A C5A 25.2(2)
O7A N3A C6A C1A 28.9(2)
O6A N3A C6A C1A -153.59(16)
O1B C1B C2B C3B 176.98(14)
C6B C1B C2B C3B -0.6(2)
O1B C1B C2B N1B -4.9(2)
C6B C1B C2B N1B 177.57(12)
O2B N1B C2B C3B 137.08(16)
O3B N1B C2B C3B -40.4(2)
O2B N1B C2B C1B -41.2(2)
O3B N1B C2B C1B 141.27(15)
C1B C2B C3B C4B 1.5(2)
N1B C2B C3B C4B -176.69(12)
C2B C3B C4B C5B -2.2(2)
C2B C3B C4B N2B 176.57(12)
O4B N2B C4B C5B 177.81(13)
O5B N2B C4B C5B -1.8(2)
O4B N2B C4B C3B -0.97(19)
O5B N2B C4B C3B 179.42(13)
C3B C4B C5B C6B 2.1(2)
N2B C4B C5B C6B -176.65(13)
C4B C5B C6B C1B -1.2(2)
C4B C5B C6B N3B 178.58(13)
O1B C1B C6B C5B -177.01(14)
C2B C1B C6B C5B 0.4(2)
O1B C1B C6B N3B 3.2(2)
C2B C1B C6B N3B -179.37(12)
O6B N3B C6B C5B 19.5(2)
O7B N3B C6B C5B -159.31(15)
O6B N3B C6B C1B -160.69(15)
O7B N3B C6B C1B 20.5(2)
